data_7205260
loop_
_publ_author_name
'Chen, Yang'
'Yang, Zhou'
'Guo, Cheng-Xin'
'Ni, Chun-Yan'
'Li, Hong-Xi'
'Ren, Zhi-Gang'
'Lang, Jian-Ping'

_publ_section_title
;
 Using alcohols as alkylation reagents for 4-cyanopyridinium and
 N,N&#x2032;-dialkyl-4,4&#x2032;-bipyridinium and their one-dimensional
 iodoplumbates
;
_journal_issue 1
_journal_name_full CrystEngComm
_journal_page_first 243
_journal_paper_doi 10.1039/c0ce00309c
_journal_volume 13
_journal_year 2011
_chemical_formula_moiety 'I12 Pb4, C16 H22 N2, 2(C8 H11 N)'
_chemical_formula_sum 'C32 H44 I12 N4 Pb4'
_chemical_formula_weight 2836.31
_chemical_name_systematic
;
?
;
_space_group_IT_number 14
_symmetry_cell_setting monoclinic
_symmetry_space_group_name_Hall '-P 2ybc'
_symmetry_space_group_name_H-M 'P 1 21/c 1'
_atom_sites_solution_hydrogens geom
_atom_sites_solution_primary direct
_atom_sites_solution_secondary difmap
_cell_angle_alpha 90.00
_cell_angle_beta 103.44(3)
_cell_angle_gamma 90.00
_cell_formula_units_Z 4
_cell_length_a 16.182(3)
_cell_length_b 21.323(4)
_cell_length_c 17.966(4)
_cell_measurement_reflns_used 18847
_cell_measurement_temperature 223(2)
_cell_measurement_theta_max 27.6491
_cell_measurement_theta_min 3.0145
_cell_volume 6029(2)
_computing_cell_refinement 'CrystalClear, Ver. 1.30 (Rigaku/MSC, 2001)'
_computing_data_collection 'CrystalClear, Ver. 1.30 (Rigaku/MSC, 2001)'
_computing_data_reduction 'CrystalStructure, Ver. 3.60 (Rigaku/MSC, 2004)'
_computing_molecular_graphics 'ORTEPII (Johnson, 1976)'
_computing_publication_material SHELXL97
_computing_structure_refinement 'SHELXL-97 (Sheldrick, 1997)'
_computing_structure_solution 'SHELXS-97 (Sheldrick, 1990)'
_diffrn_ambient_temperature 223(2)
_diffrn_measured_fraction_theta_full 0.977
_diffrn_measured_fraction_theta_max 0.977
_diffrn_measurement_device_type 'Rigaku MercuryCCD area detector'
_diffrn_measurement_method \w
_diffrn_radiation_monochromator graphite
_diffrn_radiation_source 'fine-focus sealed tube'
_diffrn_radiation_type MoK\a
_diffrn_radiation_wavelength 0.71073
_diffrn_reflns_av_R_equivalents 0.0635
_diffrn_reflns_av_sigmaI/netI 0.1353
_diffrn_reflns_limit_h_max 17
_diffrn_reflns_limit_h_min -19
_diffrn_reflns_limit_k_max 24
_diffrn_reflns_limit_k_min -21
_diffrn_reflns_limit_l_max 16
_diffrn_reflns_limit_l_min -21
_diffrn_reflns_number 19681
_diffrn_reflns_theta_full 25.00
_diffrn_reflns_theta_max 25.00
_diffrn_reflns_theta_min 3.01
_diffrn_standards_decay_% 0
_diffrn_standards_interval_count 0
_diffrn_standards_interval_time 0
_diffrn_standards_number 0
_exptl_absorpt_coefficient_mu 17.305
_exptl_absorpt_correction_T_max 0.135
_exptl_absorpt_correction_T_min 0.121
_exptl_absorpt_correction_type multi-scan
_exptl_absorpt_process_details 'Jacobson, R. (1998) Private communication to Rigaku Company, Tokyo, Japan.'
_exptl_crystal_colour Red
_exptl_crystal_density_diffrn 3.125
_exptl_crystal_density_method 'not measured'
_exptl_crystal_description Block
_exptl_crystal_F_000 4912
_exptl_crystal_size_max 0.13
_exptl_crystal_size_mid 0.12
_exptl_crystal_size_min 0.12
_refine_diff_density_max 1.544
_refine_diff_density_min -1.421
_refine_diff_density_rms 0.305
_refine_ls_extinction_method none
_refine_ls_goodness_of_fit_ref 1.062
_refine_ls_hydrogen_treatment constr
_refine_ls_matrix_type full
_refine_ls_number_parameters 304
_refine_ls_number_reflns 10380
_refine_ls_number_restraints 488
_refine_ls_restrained_S_all 1.053
_refine_ls_R_factor_all 0.1803
_refine_ls_R_factor_gt 0.0986
_refine_ls_shift/su_max 0.002
_refine_ls_shift/su_mean 0.000
_refine_ls_structure_factor_coef Fsqd
_refine_ls_weighting_details 'calc w=1/[\s^2^(Fo^2^)+(0.0691P)^2^+28.1904P] where P=(Fo^2^+2Fc^2^)/3'
_refine_ls_weighting_scheme calc
_refine_ls_wR_factor_gt 0.1842
_refine_ls_wR_factor_ref 0.2363
_reflns_number_gt 4568
_reflns_number_total 10380
_reflns_threshold_expression >2sigma(I)
_cod_data_source_file C0CE00309C.TXT
_cod_data_source_block 8
_cod_depositor_comments
;
The following automatic conversions were performed:
'_symmetry_cell_setting' value 'Monoclinic' changed to 'monoclinic'
according to '/home/saulius/struct/CIF-dictionaries/cif_core.dic'
dictionary named 'cif_core.dic' version 2.4.1 from
2010-06-29.

'_exptl_absorpt_correction_type' value 'Multi-scan' changed
to 'multi-scan' according to
'/home/saulius/struct/CIF-dictionaries/cif_core.dic' dictionary named
'cif_core.dic' version 2.4.1 from 2010-06-29.

Automatic conversion script
Id: cif_fix_enum 1555 2011-01-17 13:19:09Z saulius 
;
_cod_original_sg_symbol_H-M 'P 21/c'
_cod_database_code 7205260

loop_
_symmetry_equiv_pos_as_xyz
'x, y, z'
'-x, y+1/2, -z+1/2'
'-x, -y, -z'
'x, -y-1/2, z-1/2'

loop_
_atom_site_label
_atom_site_type_symbol
_atom_site_fract_x
_atom_site_fract_y
_atom_site_fract_z
_atom_site_U_iso_or_equiv
_atom_site_adp_type
_atom_site_occupancy
_atom_site_symmetry_multiplicity
_atom_site_calc_flag
_atom_site_refinement_flags
_atom_site_disorder_assembly
_atom_site_disorder_group
Pb1 Pb -0.28624(16) 0.61196(13) 0.26007(15) 0.0479(6) Uani 0.826(5) 1 d PU . 1
Pb1' Pb -0.2542(10) 0.6318(5) 0.2512(6) 0.051(3) Uani 0.174(5) 1 d PU . 2
Pb2 Pb -0.03575(14) 0.63257(7) 0.26161(10) 0.0418(5) Uani 0.826(5) 1 d PU . 1
Pb2' Pb -0.0007(6) 0.6409(4) 0.2494(4) 0.033(2) Uiso 0.174(5) 1 d PU . 2
Pb3 Pb 0.21579(14) 0.63044(7) 0.26364(10) 0.0456(5) Uani 0.826(5) 1 d PU . 1
Pb3' Pb 0.2493(7) 0.6311(4) 0.2478(5) 0.036(2) Uiso 0.174(5) 1 d PU . 2
Pb4 Pb 0.46309(15) 0.61074(11) 0.25821(14) 0.0420(5) Uani 0.826(5) 1 d PU . 1
Pb4' Pb 0.4975(8) 0.6219(4) 0.2502(7) 0.044(3) Uani 0.174(5) 1 d PU . 2
I1 I -0.1517(2) 0.70554(14) 0.36457(18) 0.0644(10) Uani 0.826(5) 1 d PU . 1
I1' I -0.0951(12) 0.7220(6) 0.3507(8) 0.060(4) Uani 0.174(5) 1 d PU . 2
I2 I -0.1999(2) 0.64707(17) 0.11928(18) 0.0480(8) Uani 0.826(5) 1 d PU . 1
I2' I -0.1637(14) 0.6640(8) 0.1074(9) 0.057(3) Uani 0.174(5) 1 d PU . 2
I3 I -0.13658(14) 0.51193(9) 0.30355(13) 0.0520(6) Uani 1 1 d U . .
I4 I 0.1286(3) 0.67574(17) 0.3983(2) 0.0553(9) Uani 0.826(5) 1 d PU . 1
I4' I 0.1694(12) 0.6665(7) 0.3901(9) 0.048(3) Uani 0.174(5) 1 d PU . 2
I5 I 0.06781(19) 0.71467(10) 0.15155(14) 0.0729(8) Uani 1 1 d U . .
I6 I 0.08227(15) 0.52012(10) 0.22229(14) 0.0612(7) Uani 1 1 d U . .
I7 I 0.35385(18) 0.53819(10) 0.36777(13) 0.0682(7) Uani 1 1 d U . .
I8 I 0.2954(2) 0.5977(2) 0.1182(2) 0.0474(9) Uani 0.826(5) 1 d PU . 1
I8' I 0.3296(13) 0.5944(8) 0.1073(10) 0.049(3) Uani 0.174(5) 1 d PU . 2
I9 I 0.3668(3) 0.73206(18) 0.3052(3) 0.0518(9) Uani 0.826(5) 1 d PU . 1
I9' I 0.3920(13) 0.7394(7) 0.2844(13) 0.045(3) Uani 0.174(5) 1 d PU . 2
I10 I 0.58230(17) 0.72567(11) 0.21309(13) 0.0670(7) Uani 1 1 d U . .
I11 I 0.6249(2) 0.57187(17) 0.39619(17) 0.0483(8) Uani 0.826(5) 1 d PU . 1
I11' I 0.6579(12) 0.5988(6) 0.3897(9) 0.046(3) Uani 0.174(5) 1 d PU . 2
I12 I 0.56178(18) 0.52794(10) 0.15072(14) 0.0681(7) Uani 1 1 d U . .
N1 N 0.3735(11) 0.6616(8) 0.5733(10) 0.0553(19) Uani 1 1 d GDU . .
C1 C 0.4406(12) 0.6361(6) 0.5471(11) 0.0553(19) Uani 1 1 d GU . .
H1A H 0.4506 0.5927 0.5504 0.066 Uiso 1 1 calc R . .
C2 C 0.4928(11) 0.6749(9) 0.5159(12) 0.0553(19) Uani 1 1 d GU . .
H2A H 0.5381 0.6577 0.4982 0.066 Uiso 1 1 calc R . .
C3 C 0.4780(12) 0.7392(8) 0.5110(12) 0.0553(19) Uani 1 1 d GU . .
C4 C 0.4110(13) 0.7646(6) 0.5373(12) 0.0553(19) Uani 1 1 d GU . .
H4A H 0.4010 0.8081 0.5340 0.066 Uiso 1 1 calc R . .
C5 C 0.3587(11) 0.7258(8) 0.5684(11) 0.0553(19) Uani 1 1 d GU . .
H5A H 0.3134 0.7431 0.5862 0.066 Uiso 1 1 calc R . .
N2 N 0.6387(11) 0.8652(8) 0.4194(10) 0.0553(19) Uani 1 1 d GU . .
C6 C 0.5850(12) 0.8891(6) 0.4627(11) 0.0553(19) Uani 1 1 d GU . .
H6A H 0.5835 0.9325 0.4716 0.066 Uiso 1 1 calc R . .
C7 C 0.5336(12) 0.8489(9) 0.4928(11) 0.0553(19) Uani 1 1 d GU . .
H7A H 0.4973 0.8650 0.5220 0.066 Uiso 1 1 calc R . .
C8 C 0.5358(12) 0.7847(8) 0.4796(12) 0.0553(19) Uani 1 1 d GU . .
C9 C 0.5894(13) 0.7608(6) 0.4363(12) 0.0553(19) Uani 1 1 d GU . .
H9A H 0.5909 0.7174 0.4274 0.066 Uiso 1 1 calc R . .
C10 C 0.6409(12) 0.8011(8) 0.4062(11) 0.0553(19) Uani 1 1 d GU . .
H10A H 0.6772 0.7849 0.3770 0.066 Uiso 1 1 calc R . .
C11 C 0.3302(15) 0.6120(12) 0.6101(15) 0.0553(19) Uani 1 1 d DU . .
H11A H 0.3205 0.5731 0.5791 0.066 Uiso 1 1 calc R . .
C12 C 0.3837(19) 0.6000(14) 0.6892(15) 0.0553(19) Uani 1 1 d DU . .
H12A H 0.4367 0.5803 0.6856 0.083 Uiso 1 1 calc R . .
H12B H 0.3532 0.5725 0.7166 0.083 Uiso 1 1 calc R . .
H12C H 0.3957 0.6395 0.7165 0.083 Uiso 1 1 calc R . .
C13 C 0.2470(17) 0.6422(14) 0.6168(18) 0.0553(19) Uani 1 1 d DU . .
H13A H 0.2146 0.6126 0.6396 0.083 Uiso 1 1 calc R . .
H13B H 0.2145 0.6540 0.5663 0.083 Uiso 1 1 calc R . .
H13C H 0.2590 0.6793 0.6488 0.083 Uiso 1 1 calc R . .
C14 C 0.685(2) 0.9122(15) 0.3826(18) 0.0553(19) Uani 1 1 d U . .
H14A H 0.6822 0.9551 0.4028 0.066 Uiso 1 1 calc R . .
C15 C 0.654(2) 0.9090(14) 0.2965(16) 0.0553(19) Uani 1 1 d U . .
H15A H 0.5946 0.9218 0.2823 0.083 Uiso 1 1 calc R . .
H15B H 0.6590 0.8664 0.2793 0.083 Uiso 1 1 calc R . .
H15C H 0.6874 0.9369 0.2727 0.083 Uiso 1 1 calc R . .
C16 C 0.778(2) 0.8890(14) 0.3917(18) 0.0553(19) Uani 1 1 d U . .
H16A H 0.8079 0.8910 0.4451 0.083 Uiso 1 1 calc R . .
H16B H 0.8070 0.9154 0.3616 0.083 Uiso 1 1 calc R . .
H16C H 0.7778 0.8460 0.3739 0.083 Uiso 1 1 calc R . .
N3 N 0.1385(12) 0.5975(8) -0.0740(11) 0.062(3) Uani 1 1 d GU . .
C17 C 0.1415(12) 0.5329(8) -0.0841(11) 0.062(3) Uani 1 1 d GU . .
H17A H 0.1798 0.5157 -0.1106 0.075 Uiso 1 1 calc R . .
C18 C 0.0877(14) 0.4939(6) -0.0551(12) 0.062(3) Uani 1 1 d GU . .
H18A H 0.0897 0.4503 -0.0620 0.075 Uiso 1 1 calc R . .
C19 C 0.0310(13) 0.5194(8) -0.0160(12) 0.062(3) Uani 1 1 d GU . .
C20 C 0.0280(12) 0.5839(8) -0.0059(12) 0.062(3) Uani 1 1 d GU . .
H20A H -0.0103 0.6011 0.0206 0.075 Uiso 1 1 calc R . .
C21 C 0.0818(13) 0.6229(6) -0.0348(12) 0.062(3) Uani 1 1 d GU . .
H21A H 0.0798 0.6666 -0.0280 0.075 Uiso 1 1 calc R . .
C22 C 0.198(2) 0.6364(14) -0.110(2) 0.062(3) Uani 1 1 d U . .
H22A H 0.2130 0.6738 -0.0775 0.075 Uiso 1 1 calc R . .
C23 C 0.280(2) 0.6064(13) -0.1164(19) 0.062(3) Uani 1 1 d U . .
H23A H 0.3122 0.6355 -0.1405 0.093 Uiso 1 1 calc R . .
H23B H 0.2687 0.5685 -0.1469 0.093 Uiso 1 1 calc R . .
H23C H 0.3134 0.5960 -0.0656 0.093 Uiso 1 1 calc R . .
C24 C 0.136(2) 0.6606(14) -0.1881(18) 0.062(3) Uani 1 1 d U . .
H24A H 0.1683 0.6844 -0.2173 0.093 Uiso 1 1 calc R . .
H24B H 0.0920 0.6871 -0.1759 0.093 Uiso 1 1 calc R . .
H24C H 0.1095 0.6249 -0.2179 0.093 Uiso 1 1 calc R . .
N4 N -0.1193(14) 0.6125(9) 0.5776(12) 0.079(4) Uani 1 1 d GDU . .
C25 C -0.0475(15) 0.6311(7) 0.5533(13) 0.079(4) Uani 1 1 d GU . .
H25A H -0.0302 0.6733 0.5577 0.094 Uiso 1 1 calc R . .
C26 C -0.0014(13) 0.5872(10) 0.5224(14) 0.079(4) Uani 1 1 d GU . .
H26A H 0.0472 0.5998 0.5060 0.094 Uiso 1 1 calc R . .
C27 C -0.0270(15) 0.5249(9) 0.5159(14) 0.079(4) Uani 1 1 d GU . .
C28 C -0.0987(15) 0.5063(7) 0.5402(14) 0.079(4) Uani 1 1 d GU . .
H28A H -0.1160 0.4641 0.5358 0.094 Uiso 1 1 calc R . .
C29 C -0.1449(13) 0.5502(10) 0.5711(13) 0.079(4) Uani 1 1 d GU . .
H29A H -0.1935 0.5376 0.5875 0.094 Uiso 1 1 calc R . .
C30 C -0.158(2) 0.6623(14) 0.6182(17) 0.079(4) Uani 1 1 d DU . .
H30A H -0.1406 0.7029 0.6005 0.094 Uiso 1 1 calc R . .
C31 C -0.252(2) 0.6604(15) 0.592(2) 0.079(4) Uani 1 1 d DU . .
H31A H -0.2770 0.6934 0.6167 0.118 Uiso 1 1 calc R . .
H31B H -0.2730 0.6200 0.6042 0.118 Uiso 1 1 calc R . .
H31C H -0.2681 0.6667 0.5367 0.118 Uiso 1 1 calc R . .
C32 C -0.125(2) 0.6616(16) 0.7025(17) 0.079(4) Uani 1 1 d DU . .
H32A H -0.1522 0.6948 0.7253 0.118 Uiso 1 1 calc R . .
H32B H -0.0643 0.6683 0.7145 0.118 Uiso 1 1 calc R . .
H32C H -0.1377 0.6214 0.7227 0.118 Uiso 1 1 calc R . .

loop_
_atom_site_aniso_label
_atom_site_aniso_U_11
_atom_site_aniso_U_22
_atom_site_aniso_U_33
_atom_site_aniso_U_23
_atom_site_aniso_U_13
_atom_site_aniso_U_12
Pb1 0.0424(12) 0.0482(15) 0.0512(12) -0.0021(10) 0.0068(9) 0.0089(8)
Pb1' 0.088(9) 0.026(6) 0.038(5) -0.003(4) 0.012(5) 0.024(5)
Pb2 0.0385(11) 0.0404(9) 0.0467(10) -0.0029(7) 0.0102(8) -0.0026(7)
Pb3 0.0376(10) 0.0543(10) 0.0471(10) -0.0007(7) 0.0140(8) -0.0057(7)
Pb4 0.0348(12) 0.0420(11) 0.0460(10) 0.0028(8) 0.0030(9) 0.0025(9)
Pb4' 0.054(7) 0.016(4) 0.058(6) -0.018(3) 0.007(5) -0.001(4)
I1 0.062(2) 0.0629(18) 0.0610(19) -0.0156(15) -0.0002(16) 0.0149(16)
I1' 0.084(9) 0.049(6) 0.040(6) -0.012(6) 0.000(6) 0.022(6)
I2 0.056(2) 0.047(2) 0.0397(16) -0.0018(13) 0.0076(14) 0.0057(14)
I2' 0.097(8) 0.035(8) 0.032(6) -0.005(5) 0.002(6) 0.011(7)
I3 0.0459(13) 0.0482(12) 0.0573(14) 0.0046(10) 0.0029(11) 0.0103(9)
I4 0.068(2) 0.0583(19) 0.0419(16) -0.0030(13) 0.0186(17) -0.0186(17)
I4' 0.067(8) 0.039(7) 0.037(6) 0.003(5) 0.011(6) -0.025(6)
I5 0.102(2) 0.0553(13) 0.0531(14) 0.0027(12) 0.0005(14) 0.0011(14)
I6 0.0580(15) 0.0458(12) 0.0768(17) -0.0174(11) 0.0098(13) -0.0025(10)
I7 0.093(2) 0.0518(13) 0.0523(14) 0.0096(11) 0.0010(13) -0.0071(12)
I8 0.0419(19) 0.0576(19) 0.0420(17) 0.0004(13) 0.0081(14) 0.0009(16)
I8' 0.079(8) 0.027(6) 0.040(6) 0.002(5) 0.015(6) -0.004(7)
I9 0.052(2) 0.0411(17) 0.060(3) -0.0024(15) 0.0086(16) 0.0002(14)
I9' 0.056(9) 0.018(5) 0.060(12) -0.005(5) 0.010(6) -0.002(5)
I10 0.0699(17) 0.0604(14) 0.0610(15) 0.0000(12) -0.0048(13) 0.0224(12)
I11 0.0510(19) 0.053(2) 0.0392(15) -0.0020(15) 0.0076(13) 0.0182(14)
I11' 0.075(9) 0.014(6) 0.051(6) 0.001(5) 0.018(6) 0.015(6)
I12 0.089(2) 0.0515(13) 0.0577(15) -0.0070(12) 0.0056(13) 0.0129(13)
N1 0.055(5) 0.065(4) 0.054(4) 0.006(4) 0.029(4) -0.010(4)
C1 0.055(5) 0.065(4) 0.054(4) 0.006(4) 0.029(4) -0.010(4)
C2 0.055(5) 0.065(4) 0.054(4) 0.006(4) 0.029(4) -0.010(4)
C3 0.055(5) 0.065(4) 0.054(4) 0.006(4) 0.029(4) -0.010(4)
C4 0.055(5) 0.065(4) 0.054(4) 0.006(4) 0.029(4) -0.010(4)
C5 0.055(5) 0.065(4) 0.054(4) 0.006(4) 0.029(4) -0.010(4)
N2 0.055(5) 0.065(4) 0.054(4) 0.006(4) 0.029(4) -0.010(4)
C6 0.055(5) 0.065(4) 0.054(4) 0.006(4) 0.029(4) -0.010(4)
C7 0.055(5) 0.065(4) 0.054(4) 0.006(4) 0.029(4) -0.010(4)
C8 0.055(5) 0.065(4) 0.054(4) 0.006(4) 0.029(4) -0.010(4)
C9 0.055(5) 0.065(4) 0.054(4) 0.006(4) 0.029(4) -0.010(4)
C10 0.055(5) 0.065(4) 0.054(4) 0.006(4) 0.029(4) -0.010(4)
C11 0.055(5) 0.065(4) 0.054(4) 0.006(4) 0.029(4) -0.010(4)
C12 0.055(5) 0.065(4) 0.054(4) 0.006(4) 0.029(4) -0.010(4)
C13 0.055(5) 0.065(4) 0.054(4) 0.006(4) 0.029(4) -0.010(4)
C14 0.055(5) 0.065(4) 0.054(4) 0.006(4) 0.029(4) -0.010(4)
C15 0.055(5) 0.065(4) 0.054(4) 0.006(4) 0.029(4) -0.010(4)
C16 0.055(5) 0.065(4) 0.054(4) 0.006(4) 0.029(4) -0.010(4)
N3 0.078(8) 0.044(6) 0.067(7) -0.021(5) 0.020(6) 0.014(5)
C17 0.078(8) 0.044(6) 0.067(7) -0.021(5) 0.020(6) 0.014(5)
C18 0.078(8) 0.044(6) 0.067(7) -0.021(5) 0.020(6) 0.014(5)
C19 0.078(8) 0.044(6) 0.067(7) -0.021(5) 0.020(6) 0.014(5)
C20 0.078(8) 0.044(6) 0.067(7) -0.021(5) 0.020(6) 0.014(5)
C21 0.078(8) 0.044(6) 0.067(7) -0.021(5) 0.020(6) 0.014(5)
C22 0.078(8) 0.044(6) 0.067(7) -0.021(5) 0.020(6) 0.014(5)
C23 0.078(8) 0.044(6) 0.067(7) -0.021(5) 0.020(6) 0.014(5)
C24 0.078(8) 0.044(6) 0.067(7) -0.021(5) 0.020(6) 0.014(5)
N4 0.091(9) 0.058(6) 0.083(8) -0.022(6) 0.013(7) -0.018(6)
C25 0.091(9) 0.058(6) 0.083(8) -0.022(6) 0.013(7) -0.018(6)
C26 0.091(9) 0.058(6) 0.083(8) -0.022(6) 0.013(7) -0.018(6)
C27 0.091(9) 0.058(6) 0.083(8) -0.022(6) 0.013(7) -0.018(6)
C28 0.091(9) 0.058(6) 0.083(8) -0.022(6) 0.013(7) -0.018(6)
C29 0.091(9) 0.058(6) 0.083(8) -0.022(6) 0.013(7) -0.018(6)
C30 0.091(9) 0.058(6) 0.083(8) -0.022(6) 0.013(7) -0.018(6)
C31 0.091(9) 0.058(6) 0.083(8) -0.022(6) 0.013(7) -0.018(6)
C32 0.091(9) 0.058(6) 0.083(8) -0.022(6) 0.013(7) -0.018(6)

loop_
_atom_type_symbol
_atom_type_description
_atom_type_scat_dispersion_real
_atom_type_scat_dispersion_imag
_atom_type_scat_source
C C 0.0033 0.0016 'International Tables Vol C Tables 4.2.6.8 and 6.1.1.4'
H H 0.0000 0.0000 'International Tables Vol C Tables 4.2.6.8 and 6.1.1.4'
N N 0.0061 0.0033 'International Tables Vol C Tables 4.2.6.8 and 6.1.1.4'
I I -0.4742 1.8119 'International Tables Vol C Tables 4.2.6.8 and 6.1.1.4'
Pb Pb -3.3944 10.1111 'International Tables Vol C Tables 4.2.6.8 and 6.1.1.4'

loop_
_geom_angle_atom_site_label_1
_geom_angle_atom_site_label_2
_geom_angle_atom_site_label_3
_geom_angle
_geom_angle_site_symmetry_1
_geom_angle_site_symmetry_3
_geom_angle_publ_flag
I3 Pb1 I10 172.30(11) . 1_455 ?
I3 Pb1 I1 84.22(9) . . ?
I10 Pb1 I1 90.12(10) 1_455 . ?
I3 Pb1 I11 94.82(10) . 1_455 ?
I10 Pb1 I11 90.84(10) 1_455 1_455 ?
I1 Pb1 I11 94.73(11) . 1_455 ?
I3 Pb1 I2 84.55(10) . . ?
I10 Pb1 I2 90.00(11) 1_455 . ?
I1 Pb1 I2 87.48(10) . . ?
I11 Pb1 I2 177.64(11) 1_455 . ?
I3 Pb1 I12 101.63(9) . 1_455 ?
I10 Pb1 I12 84.07(9) 1_455 1_455 ?
I1 Pb1 I12 174.14(12) . 1_455 ?
I11 Pb1 I12 84.58(9) 1_455 1_455 ?
I2 Pb1 I12 93.31(10) . 1_455 ?
I3 Pb1' I11' 86.4(4) . 1_455 ?
I3 Pb1' I10 162.1(5) . 1_455 ?
I11' Pb1' I10 79.3(4) 1_455 1_455 ?
I3 Pb1' I2' 93.1(4) . . ?
I11' Pb1' I2' 179.3(5) 1_455 . ?
I10 Pb1' I2' 101.1(4) 1_455 . ?
I3 Pb1' I1' 88.3(4) . . ?
I11' Pb1' I1' 97.7(5) 1_455 . ?
I10 Pb1' I1' 104.1(4) 1_455 . ?
I2' Pb1' I1' 82.8(5) . . ?
I3 Pb2 I6 79.45(7) . . ?
I3 Pb2 I2 83.94(8) . . ?
I6 Pb2 I2 108.31(9) . . ?
I3 Pb2 I4 114.32(9) . . ?
I6 Pb2 I4 87.41(9) . . ?
I2 Pb2 I4 158.30(10) . . ?
I3 Pb2 I1 82.04(9) . . ?
I6 Pb2 I1 155.12(9) . . ?
I2 Pb2 I1 85.95(9) . . ?
I4 Pb2 I1 85.22(9) . . ?
I3 Pb2 I5 154.10(8) . . ?
I6 Pb2 I5 81.82(8) . . ?
I2 Pb2 I5 85.15(8) . . ?
I4 Pb2 I5 82.36(9) . . ?
I1 Pb2 I5 120.52(9) . . ?
I5 Pb2' I6 97.1(3) . . ?
I5 Pb2' I1' 111.9(4) . . ?
I6 Pb2' I1' 149.5(4) . . ?
I5 Pb2' I2' 77.7(4) . . ?
I6 Pb2' I2' 108.4(4) . . ?
I1' Pb2' I2' 87.5(5) . . ?
I5 Pb2' I4' 90.4(3) . . ?
I6 Pb2' I4' 86.7(4) . . ?
I1' Pb2' I4' 84.1(4) . . ?
I2' Pb2' I4' 161.7(5) . . ?
I6 Pb3 I4 90.28(10) . . ?
I6 Pb3 I9 174.03(10) . . ?
I4 Pb3 I9 93.76(10) . . ?
I6 Pb3 I7 91.48(8) . . ?
I4 Pb3 I7 96.46(10) . . ?
I9 Pb3 I7 83.70(10) . . ?
I6 Pb3 I8 91.61(10) . . ?
I4 Pb3 I8 174.05(12) . . ?
I9 Pb3 I8 84.81(10) . . ?
I7 Pb3 I8 89.13(10) . . ?
I6 Pb3 I5 84.37(8) . . ?
I4 Pb3 I5 84.96(9) . . ?
I9 Pb3 I5 100.36(10) . . ?
I7 Pb3 I5 175.62(8) . . ?
I8 Pb3 I5 89.61(9) . . ?
I7 Pb3' I8' 97.7(4) . . ?
I7 Pb3' I4' 81.6(4) . . ?
I8' Pb3' I4' 179.3(6) . . ?
I7 Pb3' I9' 93.8(5) . . ?
I8' Pb3' I9' 86.1(5) . . ?
I4' Pb3' I9' 94.1(5) . . ?
I9 Pb4 I8 84.50(12) . . ?
I9 Pb4 I11 110.81(13) . . ?
I8 Pb4 I11 160.38(12) . . ?
I9 Pb4 I12 155.76(11) . . ?
I8 Pb4 I12 86.08(10) . . ?
I11 Pb4 I12 84.06(9) . . ?
I9 Pb4 I7 82.10(9) . . ?
I8 Pb4 I7 87.44(9) . . ?
I11 Pb4 I7 82.83(9) . . ?
I12 Pb4 I7 119.75(10) . . ?
I9 Pb4 I10 79.43(9) . . ?
I8 Pb4 I10 107.49(10) . . ?
I11 Pb4 I10 87.93(8) . . ?
I12 Pb4 I10 82.21(9) . . ?
I7 Pb4 I10 154.86(10) . . ?
I10 Pb4' I12 97.4(4) . . ?
I10 Pb4' I9' 74.6(4) . . ?
I12 Pb4' I9' 155.8(6) . . ?
I10 Pb4' I11' 87.4(4) . . ?
I12 Pb4' I11' 91.9(4) . . ?
I9' Pb4' I11' 110.2(6) . . ?
I10 Pb4' I8' 108.5(5) . . ?
I12 Pb4' I8' 76.0(4) . . ?
I9' Pb4' I8' 84.8(6) . . ?
I11' Pb4' I8' 161.0(5) . . ?
Pb1 I1 Pb2 77.12(8) . . ?
Pb2' I1' Pb1' 78.1(4) . . ?
Pb2 I2 Pb1 77.64(9) . . ?
Pb2' I2' Pb1' 77.4(4) . . ?
Pb1 I3 Pb2 78.81(7) . . ?
Pb1' I3 Pb2 65.9(3) . . ?
Pb3 I4 Pb2 77.03(9) . . ?
Pb3' I4' Pb2' 76.8(4) . . ?
Pb2' I5 Pb3 69.07(17) . . ?
Pb3 I5 Pb2 75.33(7) . . ?
Pb2' I6 Pb3 68.29(18) . . ?
Pb3 I6 Pb2 78.68(6) . . ?
Pb3' I7 Pb4 64.7(2) . . ?
Pb3 I7 Pb4 76.38(7) . . ?
Pb3 I8 Pb4 76.99(9) . . ?
Pb3' I8' Pb4' 75.9(4) . . ?
Pb3 I9 Pb4 77.70(10) . . ?
Pb4' I9' Pb3' 77.7(4) . . ?
Pb4' I10 Pb1 70.6(2) . 1_655 ?
Pb4' I10 Pb1' 83.2(3) . 1_655 ?
Pb1 I10 Pb4 76.47(8) 1_655 . ?
Pb1' I10 Pb4 89.1(3) 1_655 . ?
Pb1 I11 Pb4 77.14(9) 1_655 . ?
Pb4' I11' Pb1' 77.5(4) . 1_655 ?
Pb4' I12 Pb1 66.4(2) . 1_655 ?
Pb4 I12 Pb1 75.84(8) . 1_655 ?
C1 N1 C5 120.0 . . ?
C1 N1 C11 110.7(16) . . ?
C5 N1 C11 129.1(16) . . ?
N1 C1 C2 120.0 . . ?
N1 C1 H1A 120.0 . . ?
C2 C1 H1A 120.0 . . ?
C3 C2 C1 120.0 . . ?
C3 C2 H2A 120.0 . . ?
C1 C2 H2A 120.0 . . ?
C2 C3 C4 120.0 . . ?
C2 C3 C8 122.20 . . ?
C4 C3 C8 117.81 . . ?
C5 C4 C3 120.0 . . ?
C5 C4 H4A 120.0 . . ?
C3 C4 H4A 120.0 . . ?
C4 C5 N1 120.0 . . ?
C4 C5 H5A 120.0 . . ?
N1 C5 H5A 120.0 . . ?
C6 N2 C10 120.0 . . ?
C6 N2 C14 116.4(17) . . ?
C10 N2 C14 123.3(17) . . ?
C7 C6 N2 120.0 . . ?
C7 C6 H6A 120.0 . . ?
N2 C6 H6A 120.0 . . ?
C6 C7 C8 120.0 . . ?
C6 C7 H7A 120.0 . . ?
C8 C7 H7A 120.0 . . ?
C9 C8 C7 120.0 . . ?
C9 C8 C3 118.98 . . ?
C7 C8 C3 120.99 . . ?
C8 C9 C10 120.0 . . ?
C8 C9 H9A 120.0 . . ?
C10 C9 H9A 120.0 . . ?
C9 C10 N2 120.0 . . ?
C9 C10 H10A 120.0 . . ?
N2 C10 H10A 120.0 . . ?
C12 C11 N1 108(2) . . ?
C12 C11 C13 109(2) . . ?
N1 C11 C13 104.3(19) . . ?
C12 C11 H11A 111.8 . . ?
N1 C11 H11A 111.8 . . ?
C13 C11 H11A 111.8 . . ?
C11 C12 H12A 109.5 . . ?
C11 C12 H12B 109.5 . . ?
H12A C12 H12B 109.5 . . ?
C11 C12 H12C 109.5 . . ?
H12A C12 H12C 109.5 . . ?
H12B C12 H12C 109.5 . . ?
C11 C13 H13A 109.5 . . ?
C11 C13 H13B 109.5 . . ?
H13A C13 H13B 109.5 . . ?
C11 C13 H13C 109.5 . . ?
H13A C13 H13C 109.5 . . ?
H13B C13 H13C 109.5 . . ?
N2 C14 C15 110(2) . . ?
N2 C14 C16 108(2) . . ?
C15 C14 C16 100(2) . . ?
N2 C14 H14A 112.6 . . ?
C15 C14 H14A 112.6 . . ?
C16 C14 H14A 112.6 . . ?
C14 C15 H15A 109.5 . . ?
C14 C15 H15B 109.5 . . ?
H15A C15 H15B 109.5 . . ?
C14 C15 H15C 109.5 . . ?
H15A C15 H15C 109.5 . . ?
H15B C15 H15C 109.5 . . ?
C14 C16 H16A 109.5 . . ?
C14 C16 H16B 109.5 . . ?
H16A C16 H16B 109.5 . . ?
C14 C16 H16C 109.5 . . ?
H16A C16 H16C 109.5 . . ?
H16B C16 H16C 109.5 . . ?
C17 N3 C21 120.0 . . ?
C17 N3 C22 116.0(16) . . ?
C21 N3 C22 123.9(16) . . ?
C18 C17 N3 120.0 . . ?
C18 C17 H17A 120.0 . . ?
N3 C17 H17A 120.0 . . ?
C17 C18 C19 120.0 . . ?
C17 C18 H18A 120.0 . . ?
C19 C18 H18A 120.0 . . ?
C20 C19 C18 120.0 . . ?
C20 C19 C19 116(2) . 3_565 ?
C18 C19 C19 124(2) . 3_565 ?
C19 C20 C21 120.0 . . ?
C19 C20 H20A 120.0 . . ?
C21 C20 H20A 120.0 . . ?
C20 C21 N3 120.0 . . ?
C20 C21 H21A 120.0 . . ?
N3 C21 H21A 120.0 . . ?
C23 C22 N3 117(2) . . ?
C23 C22 C24 117(3) . . ?
N3 C22 C24 103(3) . . ?
C23 C22 H22A 106.2 . . ?
N3 C22 H22A 106.2 . . ?
C24 C22 H22A 106.2 . . ?
C22 C23 H23A 109.5 . . ?
C22 C23 H23B 109.5 . . ?
H23A C23 H23B 109.5 . . ?
C22 C23 H23C 109.5 . . ?
H23A C23 H23C 109.5 . . ?
H23B C23 H23C 109.5 . . ?
C22 C24 H24A 109.5 . . ?
C22 C24 H24B 109.5 . . ?
H24A C24 H24B 109.5 . . ?
C22 C24 H24C 109.5 . . ?
H24A C24 H24C 109.5 . . ?
H24B C24 H24C 109.5 . . ?
C25 N4 C29 120.0 . . ?
C25 N4 C30 115(2) . . ?
C29 N4 C30 124(2) . . ?
C26 C25 N4 120.0 . . ?
C26 C25 H25A 120.0 . . ?
N4 C25 H25A 120.0 . . ?
C25 C26 C27 120.0 . . ?
C25 C26 H26A 120.0 . . ?
C27 C26 H26A 120.0 . . ?
C28 C27 C26 120.0 . . ?
C28 C27 C27 120(3) . 3_566 ?
C26 C27 C27 120(3) . 3_566 ?
C27 C28 C29 120.0 . . ?
C27 C28 H28A 120.0 . . ?
C29 C28 H28A 120.0 . . ?
C28 C29 N4 120.0 . . ?
C28 C29 H29A 120.0 . . ?
N4 C29 H29A 120.0 . . ?
C31 C30 C32 115(3) . . ?
C31 C30 N4 110(2) . . ?
C32 C30 N4 113(3) . . ?
C31 C30 H30A 105.9 . . ?
C32 C30 H30A 105.9 . . ?
N4 C30 H30A 105.9 . . ?
C30 C31 H31A 109.5 . . ?
C30 C31 H31B 109.5 . . ?
H31A C31 H31B 109.5 . . ?
C30 C31 H31C 109.5 . . ?
H31A C31 H31C 109.5 . . ?
H31B C31 H31C 109.5 . . ?
C30 C32 H32A 109.5 . . ?
C30 C32 H32B 109.5 . . ?
H32A C32 H32B 109.5 . . ?
C30 C32 H32C 109.5 . . ?
H32A C32 H32C 109.5 . . ?
H32B C32 H32C 109.5 . . ?

loop_
_geom_bond_atom_site_label_1
_geom_bond_atom_site_label_2
_geom_bond_distance
_geom_bond_site_symmetry_2
_geom_bond_publ_flag
Pb1 I3 3.185(3) . ?
Pb1 I10 3.206(4) 1_455 ?
Pb1 I1 3.217(4) . ?
Pb1 I11 3.227(4) 1_455 ?
Pb1 I2 3.249(4) . ?
Pb1 I12 3.297(4) 1_455 ?
Pb1' I3 3.195(12) . ?
Pb1' I11' 3.219(19) 1_455 ?
Pb1' I10 3.260(13) 1_455 ?
Pb1' I2' 3.32(2) . ?
Pb1' I1' 3.37(2) . ?
Pb2 I3 3.228(3) . ?
Pb2 I6 3.244(3) . ?
Pb2 I2 3.245(4) . ?
Pb2 I4 3.304(4) . ?
Pb2 I1 3.313(4) . ?
Pb2 I5 3.365(4) . ?
Pb2' I5 2.776(10) . ?
Pb2' I6 2.995(8) . ?
Pb2' I1' 3.150(16) . ?
Pb2' I2' 3.254(19) . ?
Pb2' I4' 3.321(18) . ?
Pb3 I6 3.163(3) . ?
Pb3 I4 3.219(4) . ?
Pb3 I9 3.221(4) . ?
Pb3 I7 3.227(3) . ?
Pb3 I8 3.247(4) . ?
Pb3 I5 3.282(3) . ?
Pb3' I7 3.121(8) . ?
Pb3' I8' 3.194(18) . ?
Pb3' I4' 3.210(18) . ?
Pb3' I9' 3.224(19) . ?
Pb4 I9 3.232(4) . ?
Pb4 I8 3.255(4) . ?
Pb4 I11 3.267(4) . ?
Pb4 I12 3.291(3) . ?
Pb4 I7 3.318(4) . ?
Pb4 I10 3.333(4) . ?
Pb4' I10 2.766(12) . ?
Pb4' I12 3.025(11) . ?
Pb4' I9' 3.17(2) . ?
Pb4' I11' 3.200(19) . ?
Pb4' I8' 3.33(2) . ?
I10 Pb1 3.206(4) 1_655 ?
I10 Pb1' 3.260(13) 1_655 ?
I11 Pb1 3.227(4) 1_655 ?
I11' Pb1' 3.219(19) 1_655 ?
I12 Pb1 3.297(4) 1_655 ?
N1 C1 1.3900 . ?
N1 C5 1.3900 . ?
N1 C11 1.504(17) . ?
C1 C2 1.3900 . ?
C1 H1A 0.9400 . ?
C2 C3 1.3900 . ?
C2 H2A 0.9400 . ?
C3 C4 1.3900 . ?
C3 C8 1.54260 . ?
C4 C5 1.3900 . ?
C4 H4A 0.9400 . ?
C5 H5A 0.9400 . ?
N2 C6 1.3900 . ?
N2 C10 1.3900 . ?
N2 C14 1.50(3) . ?
C6 C7 1.3900 . ?
C6 H6A 0.9400 . ?
C7 C8 1.3900 . ?
C7 H7A 0.9400 . ?
C8 C9 1.3900 . ?
C9 C10 1.3900 . ?
C9 H9A 0.9400 . ?
C10 H10A 0.9400 . ?
C11 C12 1.50(4) . ?
C11 C13 1.52(4) . ?
C11 H11A 0.9900 . ?
C12 H12A 0.9700 . ?
C12 H12B 0.9700 . ?
C12 H12C 0.9700 . ?
C13 H13A 0.9700 . ?
C13 H13B 0.9700 . ?
C13 H13C 0.9700 . ?
C14 C15 1.51(4) . ?
C14 C16 1.56(4) . ?
C14 H14A 0.9900 . ?
C15 H15A 0.9700 . ?
C15 H15B 0.9700 . ?
C15 H15C 0.9700 . ?
C16 H16A 0.9700 . ?
C16 H16B 0.9700 . ?
C16 H16C 0.9700 . ?
N3 C17 1.3900 . ?
N3 C21 1.3900 . ?
N3 C22 1.52(4) . ?
C17 C18 1.3900 . ?
C17 H17A 0.9400 . ?
C18 C19 1.3900 . ?
C18 H18A 0.9400 . ?
C19 C20 1.3900 . ?
C19 C19 1.51318 3_565 ?
C20 C21 1.3900 . ?
C20 H20A 0.9400 . ?
C21 H21A 0.9400 . ?
C22 C23 1.51(4) . ?
C22 C24 1.60(4) . ?
C22 H22A 0.9900 . ?
C23 H23A 0.9700 . ?
C23 H23B 0.9700 . ?
C23 H23C 0.9700 . ?
C24 H24A 0.9700 . ?
C24 H24B 0.9700 . ?
C24 H24C 0.9700 . ?
N4 C25 1.3900 . ?
N4 C29 1.3900 . ?
N4 C30 1.51(4) . ?
C25 C26 1.3900 . ?
C25 H25A 0.9400 . ?
C26 C27 1.3900 . ?
C26 H26A 0.9400 . ?
C27 C28 1.3900 . ?
C27 C27 1.56514 3_566 ?
C28 C29 1.3900 . ?
C28 H28A 0.9400 . ?
C29 H29A 0.9400 . ?
C30 C31 1.49(5) . ?
C30 C32 1.48(4) . ?
C30 H30A 0.9900 . ?
C31 H31A 0.9700 . ?
C31 H31B 0.9700 . ?
C31 H31C 0.9700 . ?
C32 H32A 0.9700 . ?
C32 H32B 0.9700 . ?
C32 H32C 0.9700 . ?
